data_2221754
loop_
_publ_author_name
'Portalone, Gustavo'

_publ_section_title
;
 A redetermination of 2-nitrobenzoic acid
;
_journal_coeditor_code KP2213
_journal_issue 5
_journal_name_full 'Acta Crystallographica Section E'
_journal_page_first o954
_journal_paper_doi 10.1107/S1600536809011830
_journal_volume 65
_journal_year 2009
_chemical_formula_iupac 'C7 H5 N O4'
_chemical_formula_moiety 'C7 H5 N O4'
_chemical_formula_sum 'C7 H5 N O4'
_chemical_formula_weight 167.12
_chemical_name_systematic
;
2-nitrobenzoic acid
;
_space_group_IT_number 2
_symmetry_cell_setting triclinic
_symmetry_space_group_name_Hall '-P 1'
_symmetry_space_group_name_H-M 'P -1'
_atom_sites_solution_hydrogens geom
_atom_sites_solution_primary direct
_atom_sites_solution_secondary difmap
_audit_creation_method SHELXL-97
_cell_angle_alpha 69.41(2)
_cell_angle_beta 86.07(2)
_cell_angle_gamma 71.01(3)
_cell_formula_units_Z 2
_cell_length_a 5.0147(15)
_cell_length_b 7.527(2)
_cell_length_c 10.620(2)
_cell_measurement_reflns_used 861
_cell_measurement_temperature 298(2)
_cell_measurement_theta_max 32.5108
_cell_measurement_theta_min 3.0135
_cell_volume 354.35(18)
_computing_cell_refinement 'CrysAlis RED (Oxford Diffraction, 2006)'
_computing_data_collection 'CrysAlis CCD (Oxford Diffraction, 2006)'
_computing_data_reduction 'CrysAlis RED (Oxford Diffraction, 2006)'
_computing_molecular_graphics 'ORTEP-3 (Farrugia, 1997)'
_computing_publication_material 'WinGX (Farrugia, 1999)'
_computing_structure_refinement 'SHELXL97 (Sheldrick, 2008)'
_computing_structure_solution 'SIR97 (Altomare <i>et al.</i>,  1999)'
_diffrn_ambient_temperature 298(2)
_diffrn_detector_area_resol_mean 16.0696
_diffrn_measured_fraction_theta_full 0.994
_diffrn_measured_fraction_theta_max 0.994
_diffrn_measurement_device_type 'Oxford Diffraction Xcalibur S CCD'
_diffrn_measurement_method '\w and \f'
_diffrn_radiation_monochromator graphite
_diffrn_radiation_source 'Enhance (Mo) X-ray Source'
_diffrn_radiation_type MoK\a
_diffrn_radiation_wavelength 0.71073
_diffrn_reflns_av_R_equivalents 0.0495
_diffrn_reflns_av_sigmaI/netI 0.0850
_diffrn_reflns_limit_h_max 6
_diffrn_reflns_limit_h_min -6
_diffrn_reflns_limit_k_max 10
_diffrn_reflns_limit_k_min -10
_diffrn_reflns_limit_l_max 14
_diffrn_reflns_limit_l_min -14
_diffrn_reflns_number 3862
_diffrn_reflns_theta_full 28.99
_diffrn_reflns_theta_max 28.99
_diffrn_reflns_theta_min 3.03
_exptl_absorpt_coefficient_mu 0.132
_exptl_absorpt_correction_T_max 0.98002
_exptl_absorpt_correction_T_min 0.87901
_exptl_absorpt_correction_type multi-scan
_exptl_absorpt_process_details '(CrysAlis RED; Oxford Diffraction, 2006)'
_exptl_crystal_colour colourless
_exptl_crystal_density_diffrn 1.566
_exptl_crystal_density_method 'not measured'
_exptl_crystal_description tablets
_exptl_crystal_F_000 172
_exptl_crystal_size_max 0.15
_exptl_crystal_size_mid 0.15
_exptl_crystal_size_min 0.10
_refine_diff_density_max 0.263
_refine_diff_density_min -0.200
_refine_ls_extinction_method none
_refine_ls_goodness_of_fit_ref 1.068
_refine_ls_hydrogen_treatment mixed
_refine_ls_matrix_type full
_refine_ls_number_parameters 113
_refine_ls_number_reflns 1872
_refine_ls_number_restraints 0
_refine_ls_restrained_S_all 1.068
_refine_ls_R_factor_all 0.1503
_refine_ls_R_factor_gt 0.0769
_refine_ls_shift/su_max 0.000
_refine_ls_shift/su_mean 0.000
_refine_ls_structure_factor_coef Fsqd
_refine_ls_weighting_details 'calc w=1/[\s^2^(Fo^2^)+(0.0536P)^2^+0.0451P] where P=(Fo^2^+2Fc^2^)/3'
_refine_ls_weighting_scheme calc
_refine_ls_wR_factor_gt 0.1272
_refine_ls_wR_factor_ref 0.1475
_reflns_number_gt 1087
_reflns_number_total 1872
_reflns_threshold_expression I>2\s(I)
_cod_data_source_file kp2213.cif
_cod_data_source_block I
_cod_database_code 2221754
_cod_database_fobs_code 2221754

loop_
_symmetry_equiv_pos_as_xyz
'x, y, z'
'-x, -y, -z'

loop_
_atom_site_type_symbol
_atom_site_label
_atom_site_fract_x
_atom_site_fract_y
_atom_site_fract_z
_atom_site_U_iso_or_equiv
_atom_site_adp_type
_atom_site_calc_flag
_atom_site_refinement_flags
_atom_site_occupancy
_atom_site_disorder_assembly
_atom_site_disorder_group
O O1 0.8083(4) 0.3762(3) 0.6058(2) 0.0471(6) Uani d . 1 . .
O O2 1.2483(4) 0.2482(3) 0.5512(2) 0.0481(6) Uani d . 1 . .
H H2 1.221(7) 0.378(5) 0.504(3) 0.068(11) Uiso d . 1 . .
O O3 0.7790(4) 0.2147(3) 0.8921(2) 0.0537(6) Uani d . 1 . .
O O4 0.4118(4) 0.1514(3) 0.8517(2) 0.0533(6) Uani d . 1 . .
N N1 0.6642(5) 0.1288(3) 0.8481(2) 0.0344(5) Uani d . 1 . .
C C1 1.0287(5) 0.0235(3) 0.6923(2) 0.0305(6) Uani d . 1 . .
C C2 0.8416(5) -0.0231(4) 0.7933(2) 0.0297(6) Uani d . 1 . .
C C3 0.8224(6) -0.2123(4) 0.8508(3) 0.0381(7) Uani d . 1 . .
H H3 0.6904 -0.2375 0.9147 0.046 Uiso calc R 1 . .
C C4 1.0025(6) -0.3648(4) 0.8123(3) 0.0450(7) Uani d . 1 . .
H H4 0.9927 -0.4941 0.8503 0.054 Uiso calc R 1 . .
C C5 1.1971(6) -0.3249(4) 0.7172(3) 0.0440(8) Uani d . 1 . .
H H5 1.3219 -0.4286 0.6933 0.053 Uiso calc R 1 . .
C C6 1.2084(6) -0.1327(4) 0.6572(3) 0.0393(7) Uani d . 1 . .
H H6 1.3386 -0.1080 0.5922 0.047 Uiso calc R 1 . .
C C7 1.0188(5) 0.2327(4) 0.6144(3) 0.0334(6) Uani d . 1 . .

loop_
_atom_site_aniso_label
_atom_site_aniso_U_11
_atom_site_aniso_U_22
_atom_site_aniso_U_33
_atom_site_aniso_U_12
_atom_site_aniso_U_13
_atom_site_aniso_U_23
O1 0.0457(12) 0.0296(10) 0.0542(13) -0.0083(9) 0.0228(10) -0.0080(9)
O2 0.0461(13) 0.0350(12) 0.0543(13) -0.0151(9) 0.0236(10) -0.0071(10)
O3 0.0600(14) 0.0563(13) 0.0657(14) -0.0290(11) 0.0177(11) -0.0391(12)
O4 0.0361(12) 0.0638(14) 0.0638(15) -0.0131(10) 0.0160(10) -0.0321(12)
N1 0.0411(14) 0.0319(12) 0.0275(12) -0.0140(10) 0.0117(10) -0.0071(10)
C1 0.0335(14) 0.0287(14) 0.0275(13) -0.0088(11) 0.0023(11) -0.0090(11)
C2 0.0312(13) 0.0300(14) 0.0270(13) -0.0084(10) 0.0045(11) -0.0106(11)
C3 0.0486(17) 0.0355(15) 0.0323(15) -0.0205(12) 0.0114(13) -0.0097(12)
C4 0.062(2) 0.0263(14) 0.0437(17) -0.0150(13) 0.0056(15) -0.0079(13)
C5 0.0530(18) 0.0312(15) 0.0436(17) -0.0052(12) 0.0085(14) -0.0169(13)
C6 0.0402(16) 0.0393(16) 0.0357(15) -0.0105(12) 0.0132(13) -0.0138(13)
C7 0.0392(15) 0.0320(14) 0.0304(14) -0.0148(12) 0.0131(12) -0.0116(11)

loop_
_atom_type_symbol
_atom_type_description
_atom_type_scat_dispersion_real
_atom_type_scat_dispersion_imag
_atom_type_scat_source
C C 0.0033 0.0016 'International Tables Vol C Tables 4.2.6.8 and 6.1.1.4'
H H 0.0000 0.0000 'International Tables Vol C Tables 4.2.6.8 and 6.1.1.4'
N N 0.0061 0.0033 'International Tables Vol C Tables 4.2.6.8 and 6.1.1.4'
O O 0.0106 0.0060 'International Tables Vol C Tables 4.2.6.8 and 6.1.1.4'

loop_
_geom_angle_atom_site_label_1
_geom_angle_atom_site_label_2
_geom_angle_atom_site_label_3
_geom_angle_site_symmetry_1
_geom_angle_site_symmetry_3
_geom_angle
_geom_angle_publ_flag
C7 O2 H2 . . 108(2) ?
O3 N1 O4 . . 124.6(2) ?
O3 N1 C2 . . 118.2(2) ?
O4 N1 C2 . . 117.1(2) ?
C6 C1 C2 . . 117.2(2) ?
C6 C1 C7 . . 119.9(2) ?
C2 C1 C7 . . 122.7(2) ?
C3 C2 C1 . . 122.5(2) ?
C3 C2 N1 . . 116.4(2) ?
C1 C2 N1 . . 121.1(2) ?
C2 C3 C4 . . 118.9(2) ?
C2 C3 H3 . . 120.6 ?
C4 C3 H3 . . 120.6 ?
C3 C4 C5 . . 119.8(2) ?
C3 C4 H4 . . 120.1 ?
C5 C4 H4 . . 120.1 ?
C6 C5 C4 . . 120.6(2) ?
C6 C5 H5 . . 119.7 ?
C4 C5 H5 . . 119.7 ?
C5 C6 C1 . . 120.9(2) ?
C5 C6 H6 . . 119.6 ?
C1 C6 H6 . . 119.6 ?
O1 C7 O2 . . 123.4(2) ?
O1 C7 C1 . . 122.2(2) ?
O2 C7 C1 . . 114.4(2) ?

loop_
_geom_bond_atom_site_label_1
_geom_bond_atom_site_label_2
_geom_bond_site_symmetry_2
_geom_bond_distance
_geom_bond_publ_flag
O1 C7 . 1.222(3) ?
O2 C7 . 1.310(3) ?
O2 H2 . 0.90(3) ?
O3 N1 . 1.208(3) ?
O4 N1 . 1.221(3) ?
N1 C2 . 1.474(3) ?
C1 C6 . 1.381(3) ?
C1 C2 . 1.402(3) ?
C1 C7 . 1.485(3) ?
C2 C3 . 1.372(3) ?
C3 C4 . 1.380(3) ?
C3 H3 . 0.9300 ?
C4 C5 . 1.381(4) ?
C4 H4 . 0.9300 ?
C5 C6 . 1.379(4) ?
C5 H5 . 0.9300 ?
C6 H6 . 0.9300 ?

loop_
_geom_hbond_atom_site_label_D
_geom_hbond_atom_site_label_H
_geom_hbond_atom_site_label_A
_geom_hbond_site_symmetry_A
_geom_hbond_distance_DH
_geom_hbond_distance_HA
_geom_hbond_distance_DA
_geom_hbond_angle_DHA
O2 H2 O1 2_766 0.90(3) 1.77(4) 2.660(3) 173(3)

loop_
_geom_torsion_atom_site_label_1
_geom_torsion_atom_site_label_2
_geom_torsion_atom_site_label_3
_geom_torsion_atom_site_label_4
_geom_torsion_site_symmetry_1
_geom_torsion_site_symmetry_2
_geom_torsion_site_symmetry_3
_geom_torsion_site_symmetry_4
_geom_torsion
_geom_torsion_publ_flag
C6 C1 C2 C3 . . . . -3.7(4) ?
C7 C1 C2 C3 . . . . 169.9(3) ?
C6 C1 C2 N1 . . . . 173.2(2) ?
C7 C1 C2 N1 . . . . -13.3(4) ?
O3 N1 C2 C3 . . . . 122.6(3) ?
O4 N1 C2 C3 . . . . -53.9(3) ?
O3 N1 C2 C1 . . . . -54.5(3) ?
O4 N1 C2 C1 . . . . 129.1(3) ?
C1 C2 C3 C4 . . . . 2.9(4) ?
N1 C2 C3 C4 . . . . -174.1(2) ?
C2 C3 C4 C5 . . . . -0.1(4) ?
C3 C4 C5 C6 . . . . -1.9(4) ?
C4 C5 C6 C1 . . . . 1.1(4) ?
C2 C1 C6 C5 . . . . 1.6(4) ?
C7 C1 C6 C5 . . . . -172.1(3) ?
C6 C1 C7 O1 . . . . 152.9(3) ?
C2 C1 C7 O1 . . . . -20.5(4) ?
C6 C1 C7 O2 . . . . -23.9(4) ?
C2 C1 C7 O2 . . . . 162.7(2) ?

loop_
_cod_related_entry_id
_cod_related_entry_database
_cod_related_entry_code
1 ChemSpider 10616
